data_7005877
loop_
_publ_author_name
'Mahata, Partha'
'Ramya, K. V.'
'Natarajan, Srinivasan'

_publ_section_title
;
 Synthesis, structure and optical properties of rare-earth benzene
 carboxylates.
;
_journal_issue 36
_journal_name_full 'Dalton transactions (Cambridge, England : 2003)'
_journal_page_first 4017
_journal_page_last 4026
_journal_paper_doi 10.1039/b706363f
_journal_year 2007
_chemical_formula_sum 'C24 H16 Gd2 O15'
_chemical_formula_weight 858.87
_chemical_name_common 'Gadolinium carboxylate'
_chemical_name_systematic
;
?
;
_space_group_IT_number 14
_symmetry_cell_setting monoclinic
_symmetry_space_group_name_Hall '-P 2ybc'
_symmetry_space_group_name_H-M 'P 1 21/c 1'
_atom_sites_solution_hydrogens geom
_atom_sites_solution_primary direct
_atom_sites_solution_secondary difmap
_cell_angle_alpha 90.00
_cell_angle_beta 97.915(3)
_cell_angle_gamma 90.00
_cell_formula_units_Z 4
_cell_length_a 10.6293(18)
_cell_length_b 14.219(2)
_cell_length_c 17.175(3)
_cell_measurement_reflns_used 6055
_cell_measurement_temperature 293(2)
_cell_measurement_theta_max 28.03
_cell_measurement_theta_min 1.87
_cell_volume 2571.1(7)
_computing_cell_refinement 'SAINT (Bruker, 2000)'
_computing_data_collection 'SMART (Bruker, 2000)'
_computing_data_reduction SAINT
_computing_molecular_graphics 'Ortep-3 for Windows (Farrugia, 1999) and CAMERON (Watkin et al., 1993)'
_computing_publication_material 'PLATON (Spek, 2003)'
_computing_structure_refinement 'SHELXL-97 (Sheldrick, 1997)'
_computing_structure_solution 'SIR92 (Altomare et al., 1993)'
_diffrn_ambient_temperature 293(2)
_diffrn_measured_fraction_theta_full 0.972
_diffrn_measured_fraction_theta_max 0.972
_diffrn_measurement_device_type 'Bruker SMART CCD area detector'
_diffrn_measurement_method '\f and \w scans'
_diffrn_radiation_monochromator graphite
_diffrn_radiation_source 'fine-focus sealed tube'
_diffrn_radiation_type MoK\a
_diffrn_radiation_wavelength 0.71073
_diffrn_reflns_av_R_equivalents 0.0357
_diffrn_reflns_av_sigmaI/netI 0.0376
_diffrn_reflns_limit_h_max 13
_diffrn_reflns_limit_h_min -14
_diffrn_reflns_limit_k_max 18
_diffrn_reflns_limit_k_min -18
_diffrn_reflns_limit_l_max 22
_diffrn_reflns_limit_l_min -22
_diffrn_reflns_number 22072
_diffrn_reflns_theta_full 28.03
_diffrn_reflns_theta_max 28.03
_diffrn_reflns_theta_min 1.87
_exptl_absorpt_coefficient_mu 5.192
_exptl_absorpt_correction_T_max 0.6248
_exptl_absorpt_correction_T_min 0.5746
_exptl_absorpt_correction_type multi-scan
_exptl_absorpt_process_details '(SADABS; Sheldrick, 1996)'
_exptl_crystal_colour Colorless
_exptl_crystal_density_diffrn 2.219
_exptl_crystal_density_method 'not measured'
_exptl_crystal_description 'Block like'
_exptl_crystal_F_000 1632
_exptl_crystal_size_max 0.12
_exptl_crystal_size_mid 0.11
_exptl_crystal_size_min 0.10
_refine_diff_density_max 1.072
_refine_diff_density_min -0.629
_refine_diff_density_rms 0.132
_refine_ls_extinction_method none
_refine_ls_goodness_of_fit_ref 1.074
_refine_ls_hydrogen_treatment mixed
_refine_ls_matrix_type full
_refine_ls_number_parameters 386
_refine_ls_number_reflns 6055
_refine_ls_number_restraints 4
_refine_ls_restrained_S_all 1.074
_refine_ls_R_factor_all 0.0387
_refine_ls_R_factor_gt 0.0297
_refine_ls_shift/su_max 0.001
_refine_ls_shift/su_mean 0.000
_refine_ls_structure_factor_coef Fsqd
_refine_ls_weighting_details 'calc w=1/[\s^2^(Fo^2^)+(0.0189P)^2^+2.1060P] where P=(Fo^2^+2Fc^2^)/3'
_refine_ls_weighting_scheme calc
_refine_ls_wR_factor_gt 0.0537
_refine_ls_wR_factor_ref 0.0563
_reflns_number_gt 5270
_reflns_number_total 6055
_reflns_threshold_expression >2sigma(I)
_cod_data_source_file b706363f.txt
_cod_data_source_block Compound(IIa)
_cod_depositor_comments
;
The following automatic conversions were performed:
'_symmetry_cell_setting' value 'Monoclinic' changed to 'monoclinic'
according to '/home/saulius/struct/CIF-dictionaries/cif_core.dic'
dictionary named 'cif_core.dic' version 2.4.1 from 2010-06-29.

Automatic conversion script
Id: cif_fix_enum 1527 2010-12-29 10:47:43Z saulius 
;
_cod_original_cell_volume 2571.2(8)
_cod_original_sg_symbol_H-M P21/c
_cod_database_code 7005877

loop_
_symmetry_equiv_pos_as_xyz
'x, y, z'
'-x, y+1/2, -z+1/2'
'-x, -y, -z'
'x, -y-1/2, z-1/2'

loop_
_atom_site_label
_atom_site_type_symbol
_atom_site_fract_x
_atom_site_fract_y
_atom_site_fract_z
_atom_site_U_iso_or_equiv
_atom_site_adp_type
_atom_site_occupancy
_atom_site_symmetry_multiplicity
_atom_site_calc_flag
_atom_site_refinement_flags
_atom_site_disorder_assembly
_atom_site_disorder_group
Gd1 Gd 0.075244(18) 0.277979(13) 0.156500(11) 0.01651(5) Uani 1 1 d . . .
Gd2 Gd -0.177145(18) 0.508581(13) 0.167838(11) 0.01839(6) Uani 1 1 d . . .
O1 O -0.9335(3) 0.7039(2) -0.04224(16) 0.0307(7) Uani 1 1 d . . .
O2 O -0.0334(3) 0.62561(19) 0.37630(17) 0.0299(7) Uani 1 1 d . . .
O3 O 0.2897(3) 0.2166(2) 0.1691(2) 0.0357(8) Uani 1 1 d D . .
O4 O 0.0962(3) 0.20923(19) 0.28632(15) 0.0221(6) Uani 1 1 d . . .
O5 O -0.1913(3) -0.1036(2) 0.27425(17) 0.0330(7) Uani 1 1 d . . .
O6 O -0.1187(2) 0.33068(18) 0.19846(15) 0.0212(6) Uani 1 1 d . . .
O7 O 0.1789(3) 0.3585(3) 0.06454(19) 0.0402(9) Uani 1 1 d D . .
O8 O -0.8370(3) 0.5659(2) -0.04902(16) 0.0275(7) Uani 1 1 d . . .
O9 O -0.0453(3) 0.0045(2) 0.31149(18) 0.0347(8) Uani 1 1 d . . .
O10 O -0.1378(3) 0.5139(2) 0.30399(16) 0.0277(7) Uani 1 1 d . . .
O11 O -0.3182(3) 0.37503(19) 0.17815(18) 0.0299(7) Uani 1 1 d . . .
O12 O -0.3896(3) 0.5442(2) 0.08574(17) 0.0313(7) Uani 1 1 d . . .
O13 O -0.3498(3) 0.6071(2) 0.20254(17) 0.0306(7) Uani 1 1 d . . .
O14 O 0.1505(3) 0.14755(19) 0.40422(16) 0.0277(7) Uani 1 1 d . . .
C1 C 0.1241(4) 0.2180(3) 0.3599(2) 0.0207(8) Uani 1 1 d . . .
C2 C 0.1281(4) 0.3135(3) 0.3956(2) 0.0212(9) Uani 1 1 d . . .
C3 C 0.2217(4) 0.3391(3) 0.4568(2) 0.0305(10) Uani 1 1 d . . .
H3 H 0.2809 0.2951 0.4787 0.037 Uiso 1 1 calc R . .
C4 C 0.2264(5) 0.4306(3) 0.4850(3) 0.0379(12) Uani 1 1 d . . .
H4 H 0.2894 0.4479 0.5255 0.046 Uiso 1 1 calc R . .
C5 C 0.1384(4) 0.4960(3) 0.4534(3) 0.0305(11) Uani 1 1 d . . .
H5 H 0.1430 0.5575 0.4721 0.037 Uiso 1 1 calc R . .
C6 C 0.0427(4) 0.4706(3) 0.3938(2) 0.0204(8) Uani 1 1 d . . .
C7 C 0.0379(4) 0.3795(3) 0.3657(2) 0.0208(9) Uani 1 1 d . . .
H7 H -0.0267 0.3622 0.3262 0.025 Uiso 1 1 calc R . .
C8 C -0.0505(4) 0.5416(3) 0.3557(2) 0.0218(9) Uani 1 1 d . . .
C11 C -0.4203(4) 0.5995(3) 0.1371(2) 0.0250(9) Uani 1 1 d . . .
C12 C -0.5376(4) 0.6577(3) 0.1190(2) 0.0252(9) Uani 1 1 d . . .
C13 C -0.5471(4) 0.7449(3) 0.1532(3) 0.0318(11) Uani 1 1 d . . .
H13 H -0.4816 0.7662 0.1905 0.038 Uiso 1 1 calc R . .
C14 C -0.6535(4) 0.8010(3) 0.1324(3) 0.0347(11) Uani 1 1 d . . .
H14 H -0.6590 0.8601 0.1549 0.042 Uiso 1 1 calc R . .
C15 C -0.7520(4) 0.7675(3) 0.0773(2) 0.0310(10) Uani 1 1 d . . .
H15 H -0.8235 0.8047 0.0631 0.037 Uiso 1 1 calc R . .
C16 C -0.7446(4) 0.6792(3) 0.0434(2) 0.0216(9) Uani 1 1 d . . .
C18 C -0.8461(4) 0.6460(3) -0.0202(2) 0.0223(9) Uani 1 1 d . . .
C17 C -0.6363(4) 0.6250(3) 0.0638(2) 0.0236(9) Uani 1 1 d . . .
H17 H -0.6296 0.5665 0.0405 0.028 Uiso 1 1 calc R . .
C21 C -0.2370(4) 0.3106(3) 0.1884(2) 0.0214(9) Uani 1 1 d . . .
C22 C -0.2777(4) 0.2103(3) 0.1891(2) 0.0221(9) Uani 1 1 d . . .
C23 C -0.3918(4) 0.1821(3) 0.1465(3) 0.0358(12) Uani 1 1 d . . .
H23 H -0.4429 0.2256 0.1166 0.043 Uiso 1 1 calc R . .
C24 C -0.4296(5) 0.0891(3) 0.1486(3) 0.0501(16) Uani 1 1 d . . .
H24 H -0.5064 0.0703 0.1203 0.060 Uiso 1 1 calc R . .
C25 C -0.3538(4) 0.0245(3) 0.1924(3) 0.0378(12) Uani 1 1 d . . .
H25 H -0.3799 -0.0378 0.1938 0.045 Uiso 1 1 calc R . .
C26 C -0.2392(4) 0.0514(3) 0.2343(2) 0.0233(9) Uani 1 1 d . . .
C27 C -0.2010(4) 0.1446(3) 0.2327(2) 0.0211(9) Uani 1 1 d . . .
H27 H -0.1239 0.1631 0.2608 0.025 Uiso 1 1 calc R . .
C28 C -0.1523(4) -0.0205(3) 0.2769(2) 0.0247(9) Uani 1 1 d . . .
O100 O 0.4341(3) 0.3741(3) 0.0730(3) 0.0604(11) Uani 1 1 d . . .
H51 H 0.346(4) 0.253(4) 0.157(4) 0.09(2) Uiso 1 1 d D . .
H52 H 0.321(7) 0.186(5) 0.209(3) 0.12(3) Uiso 1 1 d D . .
H61 H 0.2568(17) 0.373(4) 0.075(3) 0.060(19) Uiso 1 1 d D . .
H62 H 0.158(5) 0.364(4) 0.0152(8) 0.058(17) Uiso 1 1 d D . .

loop_
_atom_site_aniso_label
_atom_site_aniso_U_11
_atom_site_aniso_U_22
_atom_site_aniso_U_33
_atom_site_aniso_U_23
_atom_site_aniso_U_13
_atom_site_aniso_U_12
Gd1 0.01570(10) 0.01482(10) 0.01774(10) 0.00094(7) -0.00221(7) 0.00033(7)
Gd2 0.01767(10) 0.01445(10) 0.02150(10) 0.00158(7) -0.00286(8) 0.00026(7)
O1 0.0260(17) 0.0375(18) 0.0251(16) -0.0012(13) -0.0094(13) 0.0129(14)
O2 0.0397(19) 0.0146(15) 0.0334(17) -0.0022(12) -0.0023(14) 0.0064(13)
O3 0.0227(18) 0.036(2) 0.048(2) 0.0121(17) 0.0045(15) 0.0051(15)
O4 0.0233(15) 0.0239(15) 0.0181(14) -0.0008(11) -0.0009(11) 0.0008(12)
O5 0.0423(19) 0.0211(16) 0.0349(18) 0.0085(13) 0.0033(15) 0.0074(14)
O6 0.0180(15) 0.0198(15) 0.0252(15) 0.0024(11) 0.0012(12) -0.0013(11)
O7 0.039(2) 0.060(2) 0.0201(17) 0.0094(16) 0.0014(16) -0.0187(19)
O8 0.0299(17) 0.0271(17) 0.0229(15) -0.0038(13) -0.0051(13) 0.0027(13)
O9 0.0222(17) 0.041(2) 0.0393(18) 0.0107(15) -0.0003(14) 0.0086(14)
O10 0.0298(17) 0.0276(17) 0.0240(15) -0.0032(12) -0.0019(13) 0.0074(13)
O11 0.0210(16) 0.0175(15) 0.050(2) 0.0068(14) 0.0003(14) 0.0026(12)
O12 0.0233(16) 0.0284(17) 0.0382(18) -0.0091(14) -0.0103(13) 0.0079(13)
O13 0.0231(16) 0.0378(18) 0.0279(16) -0.0052(13) -0.0071(13) 0.0063(14)
O14 0.0456(19) 0.0145(14) 0.0212(15) 0.0002(11) -0.0025(13) 0.0081(13)
C1 0.021(2) 0.018(2) 0.022(2) -0.0014(16) 0.0014(16) 0.0030(16)
C2 0.026(2) 0.017(2) 0.019(2) 0.0000(16) -0.0006(17) 0.0041(17)
C3 0.033(3) 0.022(2) 0.033(2) -0.0008(18) -0.008(2) 0.0088(19)
C4 0.039(3) 0.029(3) 0.037(3) -0.008(2) -0.022(2) 0.003(2)
C5 0.039(3) 0.018(2) 0.031(2) -0.0061(18) -0.007(2) 0.0048(19)
C6 0.027(2) 0.017(2) 0.0174(19) 0.0010(15) 0.0027(16) 0.0022(17)
C7 0.026(2) 0.018(2) 0.0170(19) -0.0009(15) -0.0003(16) 0.0018(17)
C8 0.025(2) 0.024(2) 0.018(2) 0.0034(16) 0.0047(16) 0.0034(17)
C11 0.018(2) 0.020(2) 0.034(2) -0.0015(18) -0.0059(18) -0.0011(17)
C12 0.023(2) 0.025(2) 0.026(2) -0.0008(17) -0.0026(17) 0.0039(18)
C13 0.030(2) 0.031(3) 0.030(2) -0.0077(19) -0.0128(19) 0.003(2)
C14 0.039(3) 0.028(2) 0.034(3) -0.013(2) -0.005(2) 0.007(2)
C15 0.029(2) 0.032(3) 0.030(2) -0.0018(19) -0.0051(19) 0.015(2)
C16 0.021(2) 0.025(2) 0.0177(19) -0.0014(16) -0.0015(16) 0.0050(17)
C18 0.019(2) 0.032(2) 0.016(2) 0.0016(17) 0.0006(16) 0.0018(18)
C17 0.022(2) 0.019(2) 0.028(2) -0.0028(17) -0.0020(17) 0.0052(17)
C21 0.021(2) 0.021(2) 0.022(2) -0.0001(16) 0.0015(16) -0.0017(17)
C22 0.018(2) 0.017(2) 0.031(2) 0.0026(17) -0.0013(17) 0.0038(16)
C23 0.023(2) 0.021(2) 0.058(3) 0.006(2) -0.011(2) 0.0081(19)
C24 0.033(3) 0.026(3) 0.080(4) 0.002(3) -0.031(3) -0.004(2)
C25 0.024(2) 0.021(2) 0.064(3) 0.004(2) -0.012(2) -0.0062(19)
C26 0.023(2) 0.018(2) 0.030(2) 0.0050(17) 0.0050(17) 0.0025(17)
C27 0.0122(19) 0.022(2) 0.029(2) 0.0033(17) 0.0015(16) -0.0004(16)
C28 0.027(2) 0.027(2) 0.023(2) 0.0060(17) 0.0098(18) 0.0083(18)
O100 0.034(2) 0.047(2) 0.097(3) 0.005(2) -0.003(2) -0.0024(18)

loop_
_atom_type_symbol
_atom_type_description
_atom_type_scat_dispersion_real
_atom_type_scat_dispersion_imag
_atom_type_scat_source
C C 0.0033 0.0016 'International Tables Vol C Tables 4.2.6.8 and 6.1.1.4'
H H 0.0000 0.0000 'International Tables Vol C Tables 4.2.6.8 and 6.1.1.4'
O O 0.0106 0.0060 'International Tables Vol C Tables 4.2.6.8 and 6.1.1.4'
Gd Gd -0.1653 3.9035 'International Tables Vol C Tables 4.2.6.8 and 6.1.1.4'

loop_
_geom_angle_atom_site_label_1
_geom_angle_atom_site_label_2
_geom_angle_atom_site_label_3
_geom_angle
_geom_angle_site_symmetry_1
_geom_angle_site_symmetry_3
_geom_angle_publ_flag
O2 Gd1 O5 153.44(11) 2_545 2 ?
O2 Gd1 O1 79.24(10) 2_545 3_465 ?
O5 Gd1 O1 126.30(11) 2 3_465 ?
O2 Gd1 O7 113.18(12) 2_545 . ?
O5 Gd1 O7 74.02(11) 2 . ?
O1 Gd1 O7 71.72(11) 3_465 . ?
O2 Gd1 O6 103.06(10) 2_545 . ?
O5 Gd1 O6 92.16(10) 2 . ?
O1 Gd1 O6 74.58(10) 3_465 . ?
O7 Gd1 O6 123.60(12) . . ?
O2 Gd1 O4 80.37(10) 2_545 . ?
O5 Gd1 O4 81.10(10) 2 . ?
O1 Gd1 O4 142.44(10) 3_465 . ?
O7 Gd1 O4 145.77(11) . . ?
O6 Gd1 O4 79.79(9) . . ?
O2 Gd1 O3 80.10(11) 2_545 . ?
O5 Gd1 O3 77.76(12) 2 . ?
O1 Gd1 O3 127.56(11) 3_465 . ?
O7 Gd1 O3 73.30(13) . . ?
O6 Gd1 O3 157.48(11) . . ?
O4 Gd1 O3 78.79(11) . . ?
O10 Gd2 O8 151.20(10) . 3_465 ?
O10 Gd2 O9 79.04(11) . 2 ?
O8 Gd2 O9 86.31(10) 3_465 2 ?
O10 Gd2 O14 118.79(10) . 2 ?
O8 Gd2 O14 83.93(10) 3_465 2 ?
O9 Gd2 O14 84.81(11) 2 2 ?
O10 Gd2 O11 88.82(10) . . ?
O8 Gd2 O11 79.86(10) 3_465 . ?
O9 Gd2 O11 125.93(10) 2 . ?
O14 Gd2 O11 143.65(9) 2 . ?
O10 Gd2 O13 76.87(9) . . ?
O8 Gd2 O13 128.08(9) 3_465 . ?
O9 Gd2 O13 138.80(10) 2 . ?
O14 Gd2 O13 78.30(11) 2 . ?
O11 Gd2 O13 86.50(10) . . ?
O10 Gd2 O12 125.14(10) . . ?
O8 Gd2 O12 76.34(10) 3_465 . ?
O9 Gd2 O12 152.82(11) 2 . ?
O14 Gd2 O12 72.83(10) 2 . ?
O11 Gd2 O12 71.82(9) . . ?
O13 Gd2 O12 51.86(9) . . ?
O10 Gd2 O6 79.96(9) . . ?
O8 Gd2 O6 72.32(9) 3_465 . ?
O9 Gd2 O6 75.00(9) 2 . ?
O14 Gd2 O6 149.48(10) 2 . ?
O11 Gd2 O6 50.96(8) . . ?
O13 Gd2 O6 131.58(9) . . ?
O12 Gd2 O6 117.90(9) . . ?
O10 Gd2 C11 101.72(11) . . ?
O8 Gd2 C11 102.09(11) 3_465 . ?
O9 Gd2 C11 154.51(11) 2 . ?
O14 Gd2 C11 72.41(11) 2 . ?
O11 Gd2 C11 79.48(10) . . ?
O13 Gd2 C11 25.99(10) . . ?
O12 Gd2 C11 25.96(10) . . ?
O6 Gd2 C11 130.44(10) . . ?
O10 Gd2 C21 85.50(10) . . ?
O8 Gd2 C21 73.03(11) 3_465 . ?
O9 Gd2 C21 100.95(11) 2 . ?
O14 Gd2 C21 155.71(10) 2 . ?
O11 Gd2 C21 25.10(10) . . ?
O13 Gd2 C21 109.84(11) . . ?
O12 Gd2 C21 93.88(10) . . ?
O6 Gd2 C21 25.96(9) . . ?
C11 Gd2 C21 104.52(11) . . ?
C18 O1 Gd1 133.9(3) . 3_465 ?
C8 O2 Gd1 145.6(3) . 2 ?
Gd1 O3 H51 117(5) . . ?
Gd1 O3 H52 121(5) . . ?
H51 O3 H52 108(6) . . ?
C1 O4 Gd1 149.5(3) . . ?
C28 O5 Gd1 121.2(3) . 2_545 ?
C21 O6 Gd1 139.6(3) . . ?
C21 O6 Gd2 89.2(2) . . ?
Gd1 O6 Gd2 115.35(10) . . ?
Gd1 O7 H61 121(4) . . ?
Gd1 O7 H62 130(4) . . ?
H61 O7 H62 107(5) . . ?
C18 O8 Gd2 141.3(3) . 3_465 ?
C28 O9 Gd2 154.9(3) . 2_545 ?
C8 O10 Gd2 137.4(3) . . ?
C21 O11 Gd2 99.2(2) . . ?
C11 O12 Gd2 91.8(2) . . ?
C11 O13 Gd2 96.2(3) . . ?
C1 O14 Gd2 112.2(2) . 2_545 ?
O4 C1 O14 121.7(3) . . ?
O4 C1 C2 119.5(3) . . ?
O14 C1 C2 118.9(3) . . ?
C7 C2 C3 119.1(4) . . ?
C7 C2 C1 119.0(3) . . ?
C3 C2 C1 121.8(4) . . ?
C4 C3 C2 119.8(4) . . ?
C4 C3 H3 120.1 . . ?
C2 C3 H3 120.1 . . ?
C5 C4 C3 120.5(4) . . ?
C5 C4 H4 119.8 . . ?
C3 C4 H4 119.8 . . ?
C4 C5 C6 120.2(4) . . ?
C4 C5 H5 119.9 . . ?
C6 C5 H5 119.9 . . ?
C7 C6 C5 119.4(4) . . ?
C7 C6 C8 119.2(3) . . ?
C5 C6 C8 121.3(4) . . ?
C6 C7 C2 121.0(4) . . ?
C6 C7 H7 119.5 . . ?
C2 C7 H7 119.5 . . ?
O2 C8 O10 124.3(4) . . ?
O2 C8 C6 117.2(4) . . ?
O10 C8 C6 118.5(4) . . ?
O12 C11 O13 119.7(4) . . ?
O12 C11 C12 119.3(4) . . ?
O13 C11 C12 120.9(4) . . ?
O12 C11 Gd2 62.2(2) . . ?
O13 C11 Gd2 57.8(2) . . ?
C12 C11 Gd2 172.7(3) . . ?
C13 C12 C17 119.8(4) . . ?
C13 C12 C11 121.1(4) . . ?
C17 C12 C11 119.1(4) . . ?
C12 C13 C14 120.7(4) . . ?
C12 C13 H13 119.6 . . ?
C14 C13 H13 119.6 . . ?
C13 C14 C15 119.1(4) . . ?
C13 C14 H14 120.5 . . ?
C15 C14 H14 120.5 . . ?
C16 C15 C14 120.8(4) . . ?
C16 C15 H15 119.6 . . ?
C14 C15 H15 119.6 . . ?
C17 C16 C15 119.2(4) . . ?
C17 C16 C18 119.8(4) . . ?
C15 C16 C18 120.8(4) . . ?
O8 C18 O1 124.8(4) . . ?
O8 C18 C16 119.1(3) . . ?
O1 C18 C16 116.1(4) . . ?
C16 C17 C12 120.4(4) . . ?
C16 C17 H17 119.8 . . ?
C12 C17 H17 119.8 . . ?
O11 C21 O6 120.1(4) . . ?
O11 C21 C22 120.3(4) . . ?
O6 C21 C22 119.6(3) . . ?
O11 C21 Gd2 55.7(2) . . ?
O6 C21 Gd2 64.8(2) . . ?
C22 C21 Gd2 172.8(3) . . ?
C23 C22 C27 119.7(4) . . ?
C23 C22 C21 120.4(3) . . ?
C27 C22 C21 119.9(3) . . ?
C24 C23 C22 119.9(4) . . ?
C24 C23 H23 120.0 . . ?
C22 C23 H23 120.0 . . ?
C25 C24 C23 120.1(4) . . ?
C25 C24 H24 119.9 . . ?
C23 C24 H24 119.9 . . ?
C24 C25 C26 120.5(4) . . ?
C24 C25 H25 119.7 . . ?
C26 C25 H25 119.7 . . ?
C25 C26 C27 119.6(4) . . ?
C25 C26 C28 120.3(4) . . ?
C27 C26 C28 119.9(4) . . ?
C26 C27 C22 120.1(4) . . ?
C26 C27 H27 119.9 . . ?
C22 C27 H27 119.9 . . ?
O5 C28 O9 123.8(4) . . ?
O5 C28 C26 116.6(4) . . ?
O9 C28 C26 119.6(4) . . ?

loop_
_geom_bond_atom_site_label_1
_geom_bond_atom_site_label_2
_geom_bond_distance
_geom_bond_site_symmetry_2
_geom_bond_publ_flag
Gd1 O2 2.267(3) 2_545 ?
Gd1 O5 2.316(3) 2 ?
Gd1 O1 2.318(3) 3_465 ?
Gd1 O7 2.345(3) . ?
Gd1 O6 2.396(3) . ?
Gd1 O4 2.417(3) . ?
Gd1 O3 2.423(3) . ?
Gd2 O10 2.319(3) . ?
Gd2 O8 2.322(3) 3_465 ?
Gd2 O9 2.342(3) 2 ?
Gd2 O14 2.369(3) 2 ?
Gd2 O11 2.441(3) . ?
Gd2 O13 2.447(3) . ?
Gd2 O12 2.543(3) . ?
Gd2 O6 2.640(3) . ?
Gd2 C11 2.873(4) . ?
Gd2 C21 2.918(4) . ?
O1 C18 1.260(5) . ?
O1 Gd1 2.318(3) 3_465 ?
O2 C8 1.253(5) . ?
O2 Gd1 2.267(3) 2 ?
O3 H51 0.846(10) . ?
O3 H52 0.847(10) . ?
O4 C1 1.264(4) . ?
O5 C28 1.252(5) . ?
O5 Gd1 2.316(3) 2_545 ?
O6 C21 1.277(5) . ?
O7 H61 0.847(10) . ?
O7 H62 0.849(10) . ?
O8 C18 1.251(5) . ?
O8 Gd2 2.322(3) 3_465 ?
O9 C28 1.260(5) . ?
O9 Gd2 2.342(3) 2_545 ?
O10 C8 1.256(5) . ?
O11 C21 1.254(5) . ?
O12 C11 1.258(5) . ?
O13 C11 1.267(5) . ?
O14 C1 1.266(4) . ?
O14 Gd2 2.369(3) 2_545 ?
C1 C2 1.488(5) . ?
C2 C7 1.390(5) . ?
C2 C3 1.393(5) . ?
C3 C4 1.386(6) . ?
C3 H3 0.9300 . ?
C4 C5 1.377(6) . ?
C4 H4 0.9300 . ?
C5 C6 1.389(5) . ?
C5 H5 0.9300 . ?
C6 C7 1.380(5) . ?
C6 C8 1.500(5) . ?
C7 H7 0.9300 . ?
C11 C12 1.493(5) . ?
C12 C13 1.381(6) . ?
C12 C17 1.393(5) . ?
C13 C14 1.391(6) . ?
C13 H13 0.9300 . ?
C14 C15 1.394(6) . ?
C14 H14 0.9300 . ?
C15 C16 1.392(6) . ?
C15 H15 0.9300 . ?
C16 C17 1.390(5) . ?
C16 C18 1.502(5) . ?
C17 H17 0.9300 . ?
C21 C22 1.491(5) . ?
C22 C23 1.387(6) . ?
C22 C27 1.389(5) . ?
C23 C24 1.383(6) . ?
C23 H23 0.9300 . ?
C24 C25 1.376(6) . ?
C24 H24 0.9300 . ?
C25 C26 1.380(6) . ?
C25 H25 0.9300 . ?
C26 C27 1.388(5) . ?
C26 C28 1.499(5) . ?
C27 H27 0.9300 . ?
